data_2226184
loop_
_publ_author_name
'Kumar, Raju Suresh'
'Osman, Hasnah'
'Ali, Mohamed Ashraf'
'Hemamalini, Madhukar'
'Fun, Hoong-Kun'

_publ_section_title
;
 2-Hydroxy-16-[(<i>E</i>)-4-hydroxy-3-methoxybenzylidene]-13-(4-hydroxy-3-methoxyphenyl)-11-methyl-1,11-diazapentacyclo[12.3.1.0^2,10^.0^3,8^.0^10,14^]octadeca-3(8),4,6-triene-9,15-dione
;
_journal_coeditor_code IS2545
_journal_issue 6
_journal_name_full 'Acta Crystallographica Section E'
_journal_page_first o1370
_journal_page_last o1371
_journal_paper_doi 10.1107/S1600536810017216
_journal_volume 66
_journal_year 2010
_chemical_formula_iupac 'C32 H30 N2 O7'
_chemical_formula_moiety 'C32 H30 N2 O7'
_chemical_formula_sum 'C32 H30 N2 O7'
_chemical_formula_weight 554.58
_chemical_name_systematic
;
2-Hydroxy-16-[(<i>E</i>)-4-hydroxy-3-methoxybenzylidene]-13-(4-hydroxy-
3-methoxyphenyl)-11-methyl-1,11-\
diazapentacyclo[12.3.1.0^2,10^.0^3,8^.0^10,14^]octadeca-3(8),4,6-triene-
9,15-dione
;
_space_group_IT_number 61
_symmetry_cell_setting orthorhombic
_symmetry_space_group_name_Hall '-P 2ac 2ab'
_symmetry_space_group_name_H-M 'P b c a'
_atom_sites_solution_hydrogens geom
_atom_sites_solution_primary direct
_atom_sites_solution_secondary difmap
_audit_creation_method SHELXL-97
_cell_angle_alpha 90.00
_cell_angle_beta 90.00
_cell_angle_gamma 90.00
_cell_formula_units_Z 8
_cell_length_a 14.7989(11)
_cell_length_b 15.4918(11)
_cell_length_c 22.9079(17)
_cell_measurement_reflns_used 9860
_cell_measurement_temperature 100.00(10)
_cell_measurement_theta_max 32.56
_cell_measurement_theta_min 2.25
_cell_volume 5251.9(7)
_computing_cell_refinement '<i>SAINT</i> (Bruker, 2009)'
_computing_data_collection '<i>APEX2</i> (Bruker, 2009)'
_computing_data_reduction '<i>SAINT</i> (Bruker, 2009)'
_computing_molecular_graphics '<i>SHELXTL</i> (Sheldrick, 2008)'
_computing_publication_material '<i>SHELXTL</i> (Sheldrick, 2008) and <i>PLATON</i> (Spek, 2009)'
_computing_structure_refinement '<i>SHELXTL</i> (Sheldrick, 2008)'
_computing_structure_solution '<i>SHELXTL</i> (Sheldrick, 2008)'
_diffrn_ambient_temperature 100.00(10)
_diffrn_measured_fraction_theta_full 0.998
_diffrn_measured_fraction_theta_max 0.998
_diffrn_measurement_device_type
;
Bruker APEXII DUO CCD area-detector diffractometer
;
_diffrn_measurement_method '\f and \w scans'
_diffrn_radiation_monochromator graphite
_diffrn_radiation_source 'fine-focus sealed tube'
_diffrn_radiation_type MoK\a
_diffrn_radiation_wavelength 0.71073
_diffrn_reflns_av_R_equivalents 0.0477
_diffrn_reflns_av_sigmaI/netI 0.0203
_diffrn_reflns_limit_h_max 19
_diffrn_reflns_limit_h_min -22
_diffrn_reflns_limit_k_max 23
_diffrn_reflns_limit_k_min -23
_diffrn_reflns_limit_l_max 34
_diffrn_reflns_limit_l_min -33
_diffrn_reflns_number 130228
_diffrn_reflns_theta_full 32.74
_diffrn_reflns_theta_max 32.74
_diffrn_reflns_theta_min 1.78
_diffrn_standards_number 0
_exptl_absorpt_coefficient_mu 0.100
_exptl_absorpt_correction_T_max 0.9693
_exptl_absorpt_correction_T_min 0.9621
_exptl_absorpt_correction_type multi-scan
_exptl_absorpt_process_details '(<i>SADABS</i>; Bruker, 2009)'
_exptl_crystal_colour yellow
_exptl_crystal_density_diffrn 1.403
_exptl_crystal_density_method 'not measured'
_exptl_crystal_description block
_exptl_crystal_F_000 2336
_exptl_crystal_size_max 0.39
_exptl_crystal_size_mid 0.39
_exptl_crystal_size_min 0.31
_refine_diff_density_max 0.592
_refine_diff_density_min -0.246
_refine_ls_extinction_method none
_refine_ls_goodness_of_fit_ref 1.090
_refine_ls_hydrogen_treatment mixed
_refine_ls_matrix_type full
_refine_ls_number_parameters 385
_refine_ls_number_reflns 9672
_refine_ls_number_restraints 0
_refine_ls_restrained_S_all 1.090
_refine_ls_R_factor_all 0.0670
_refine_ls_R_factor_gt 0.0508
_refine_ls_shift/su_max 0.001
_refine_ls_shift/su_mean 0.000
_refine_ls_structure_factor_coef Fsqd
_refine_ls_weighting_details 'calc w=1/[\s^2^(Fo^2^)+(0.0657P)^2^+3.1726P] where P=(Fo^2^+2Fc^2^)/3'
_refine_ls_weighting_scheme calc
_refine_ls_wR_factor_gt 0.1283
_refine_ls_wR_factor_ref 0.1449
_reflns_number_gt 7897
_reflns_number_total 9672
_reflns_threshold_expression I>2\s(I)
_cod_data_source_file is2545.cif
_cod_data_source_block I
_cod_depositor_comments
;
The following automatic conversions were performed:
'_symmetry_cell_setting' value 'Orthorhombic' changed to 'orthorhombic'
according to '/home/saulius/struct/CIF-dictionaries/cif_core.dic'
dictionary named 'cif_core.dic' version 2.4.1 from 2010-06-29.

Automatic conversion script
Id: cif_fix_enum 1527 2010-12-29 10:47:43Z saulius 
;
_cod_database_code 2226184
_cod_database_fobs_code 2226184

loop_
_symmetry_equiv_pos_as_xyz
'x, y, z'
'-x+1/2, -y, z+1/2'
'-x, y+1/2, -z+1/2'
'x+1/2, -y+1/2, -z'
'-x, -y, -z'
'x-1/2, y, -z-1/2'
'x, -y-1/2, z-1/2'
'-x-1/2, y-1/2, z'

loop_
_atom_site_type_symbol
_atom_site_label
_atom_site_fract_x
_atom_site_fract_y
_atom_site_fract_z
_atom_site_U_iso_or_equiv
_atom_site_adp_type
_atom_site_calc_flag
_atom_site_refinement_flags
_atom_site_occupancy
_atom_site_disorder_assembly
_atom_site_disorder_group
O O1 0.30327(6) -0.18897(6) 0.41100(4) 0.02184(18) Uani d . 1 . .
O O2 0.19750(6) 0.13975(5) 0.33372(4) 0.01979(17) Uani d . 1 . .
O O3 0.16366(7) -0.05592(6) 0.48344(4) 0.02408(19) Uani d . 1 . .
O O4 -0.17817(6) -0.29718(6) 0.38154(4) 0.02209(18) Uani d . 1 . .
O O5 -0.21109(7) -0.28735(7) 0.27082(5) 0.0265(2) Uani d . 1 . .
O O6 0.62083(6) -0.24385(6) 0.41434(5) 0.02473(19) Uani d . 1 . .
O O7 0.72935(6) -0.13939(6) 0.35393(4) 0.02204(18) Uani d . 1 . .
N N1 0.22581(7) 0.00074(6) 0.29585(4) 0.01670(18) Uani d . 1 . .
N N2 0.27389(7) 0.09389(6) 0.43104(4) 0.01600(17) Uani d . 1 . .
C C1 0.18714(8) -0.08658(7) 0.28648(5) 0.0184(2) Uani d . 1 . .
H H1A 0.2167 -0.1127 0.2531 0.022 Uiso calc R 1 . .
H H1B 0.1235 -0.0807 0.2771 0.022 Uiso calc R 1 . .
C C2 0.19647(8) -0.14690(7) 0.33836(5) 0.0168(2) Uani d . 1 . .
C C3 0.27292(8) -0.13242(7) 0.37943(5) 0.01594(19) Uani d . 1 . .
C C4 0.30624(7) -0.03950(7) 0.38134(5) 0.01382(18) Uani d . 1 . .
C C5 0.31885(8) -0.00938(8) 0.31723(5) 0.0174(2) Uani d . 1 . .
H H5A 0.3514 0.0449 0.3155 0.021 Uiso calc R 1 . .
H H5B 0.3513 -0.0523 0.2946 0.021 Uiso calc R 1 . .
C C6 0.38290(8) -0.02131(7) 0.42424(5) 0.01551(19) Uani d . 1 . .
H H6A 0.3693 -0.0526 0.4604 0.019 Uiso calc R 1 . .
C C7 0.37136(8) 0.07523(8) 0.43694(6) 0.0204(2) Uani d . 1 . .
H H7A 0.3919 0.0886 0.4761 0.025 Uiso calc R 1 . .
H H7B 0.4060 0.1094 0.4094 0.025 Uiso calc R 1 . .
C C8 0.22873(7) 0.02205(7) 0.40137(5) 0.01406(18) Uani d . 1 . .
C C9 0.18191(8) 0.05074(7) 0.34284(5) 0.01539(19) Uani d . 1 . .
C C10 0.08268(8) 0.03156(7) 0.35136(5) 0.0175(2) Uani d . 1 . .
C C11 0.01111(9) 0.04857(9) 0.31373(6) 0.0237(2) Uani d . 1 . .
H H11A 0.0207 0.0761 0.2782 0.028 Uiso calc R 1 . .
C C12 -0.07522(9) 0.02326(10) 0.33061(7) 0.0294(3) Uani d . 1 . .
H H12A -0.1239 0.0349 0.3062 0.035 Uiso calc R 1 . .
C C13 -0.09026(9) -0.01932(10) 0.38355(7) 0.0281(3) Uani d . 1 . .
H H13A -0.1484 -0.0366 0.3935 0.034 Uiso calc R 1 . .
C C14 -0.01931(9) -0.03585(8) 0.42110(6) 0.0223(2) Uani d . 1 . .
H H14A -0.0289 -0.0638 0.4565 0.027 Uiso calc R 1 . .
C C15 0.06727(8) -0.00943(7) 0.40453(5) 0.0174(2) Uani d . 1 . .
C C16 0.15262(8) -0.02051(7) 0.43663(5) 0.0167(2) Uani d . 1 . .
C C17 0.13529(8) -0.20654(7) 0.35528(5) 0.0180(2) Uani d . 1 . .
H H17A 0.1508 -0.2383 0.3882 0.022 Uiso calc R 1 . .
C C18 0.04812(8) -0.22830(7) 0.32917(5) 0.0180(2) Uani d . 1 . .
C C19 0.02938(9) -0.22466(8) 0.26938(6) 0.0216(2) Uani d . 1 . .
H H19A 0.0746 -0.2094 0.2432 0.026 Uiso calc R 1 . .
C C20 -0.05737(9) -0.24393(8) 0.24901(6) 0.0228(2) Uani d . 1 . .
H H20A -0.0695 -0.2408 0.2092 0.027 Uiso calc R 1 . .
C C21 -0.12563(8) -0.26768(8) 0.28732(5) 0.0197(2) Uani d . 1 . .
C C22 -0.10679(8) -0.27274(7) 0.34744(5) 0.0173(2) Uani d . 1 . .
C C23 -0.02099(8) -0.25368(7) 0.36762(5) 0.0173(2) Uani d . 1 . .
H H23A -0.0088 -0.2577 0.4073 0.021 Uiso calc R 1 . .
C C24 -0.15933(9) -0.31881(9) 0.44084(6) 0.0241(2) Uani d . 1 . .
H H24A -0.2137 -0.3384 0.4594 0.036 Uiso calc R 1 . .
H H24B -0.1369 -0.2688 0.4609 0.036 Uiso calc R 1 . .
H H24C -0.1147 -0.3638 0.4421 0.036 Uiso calc R 1 . .
C C25 0.23206(9) 0.12884(9) 0.48352(6) 0.0251(3) Uani d . 1 . .
H H25A 0.1692 0.1397 0.4762 0.038 Uiso calc R 1 . .
H H25B 0.2615 0.1818 0.4941 0.038 Uiso calc R 1 . .
H H25C 0.2379 0.0880 0.5148 0.038 Uiso calc R 1 . .
C C26 0.47590(7) -0.04947(7) 0.40435(5) 0.01503(19) Uani d . 1 . .
C C27 0.50398(8) -0.13305(7) 0.41924(5) 0.0173(2) Uani d . 1 . .
H H27A 0.4659 -0.1684 0.4409 0.021 Uiso calc R 1 . .
C C28 0.58767(8) -0.16339(7) 0.40201(5) 0.0175(2) Uani d . 1 . .
C C29 0.64600(8) -0.11047(8) 0.36990(5) 0.0172(2) Uani d . 1 . .
C C30 0.61868(8) -0.02804(8) 0.35443(5) 0.0192(2) Uani d . 1 . .
H H30A 0.6569 0.0072 0.3328 0.023 Uiso calc R 1 . .
C C31 0.53351(8) 0.00208(7) 0.37139(5) 0.0182(2) Uani d . 1 . .
H H31A 0.5152 0.0572 0.3605 0.022 Uiso calc R 1 . .
C C32 0.55997(10) -0.30334(9) 0.44075(7) 0.0302(3) Uani d . 1 . .
H H32A 0.5886 -0.3587 0.4441 0.045 Uiso calc R 1 . .
H H32B 0.5067 -0.3085 0.4171 0.045 Uiso calc R 1 . .
H H32C 0.5436 -0.2829 0.4789 0.045 Uiso calc R 1 . .
H H1O5 -0.2099(15) -0.3091(16) 0.2347(10) 0.044(6) Uiso d . 1 . .
H H1O7 0.7311(17) -0.1945(17) 0.3626(11) 0.052(7) Uiso d . 1 . .
H H1O2 0.2281(16) 0.1577(16) 0.3664(11) 0.049(6) Uiso d . 1 . .

loop_
_atom_site_aniso_label
_atom_site_aniso_U_11
_atom_site_aniso_U_22
_atom_site_aniso_U_33
_atom_site_aniso_U_12
_atom_site_aniso_U_13
_atom_site_aniso_U_23
O1 0.0183(4) 0.0159(4) 0.0313(5) 0.0002(3) -0.0017(3) 0.0062(3)
O2 0.0250(4) 0.0128(3) 0.0216(4) -0.0027(3) -0.0060(3) 0.0032(3)
O3 0.0225(4) 0.0266(4) 0.0231(4) 0.0019(3) 0.0039(3) 0.0080(3)
O4 0.0167(4) 0.0276(4) 0.0219(4) 0.0001(3) 0.0013(3) 0.0012(3)
O5 0.0192(4) 0.0359(5) 0.0242(4) -0.0008(4) -0.0032(3) -0.0094(4)
O6 0.0202(4) 0.0180(4) 0.0360(5) 0.0060(3) 0.0009(4) 0.0064(4)
O7 0.0148(4) 0.0233(4) 0.0280(4) 0.0034(3) 0.0026(3) 0.0001(3)
N1 0.0174(4) 0.0166(4) 0.0160(4) -0.0023(3) -0.0005(3) 0.0009(3)
N2 0.0147(4) 0.0148(4) 0.0185(4) 0.0008(3) -0.0015(3) -0.0027(3)
C1 0.0207(5) 0.0166(5) 0.0178(5) -0.0025(4) -0.0009(4) -0.0010(4)
C2 0.0172(5) 0.0135(4) 0.0198(5) 0.0001(4) 0.0010(4) -0.0012(4)
C3 0.0148(5) 0.0136(4) 0.0194(5) -0.0003(3) 0.0020(4) 0.0006(4)
C4 0.0131(4) 0.0125(4) 0.0159(4) 0.0000(3) 0.0006(3) 0.0009(3)
C5 0.0164(5) 0.0189(5) 0.0170(5) -0.0018(4) 0.0014(4) 0.0023(4)
C6 0.0137(4) 0.0149(4) 0.0179(4) 0.0011(3) -0.0007(4) 0.0003(4)
C7 0.0152(5) 0.0171(5) 0.0290(6) 0.0006(4) -0.0022(4) -0.0055(4)
C8 0.0132(4) 0.0128(4) 0.0161(4) 0.0003(3) -0.0005(3) 0.0009(3)
C9 0.0162(5) 0.0123(4) 0.0177(4) -0.0015(3) -0.0017(4) 0.0021(3)
C10 0.0158(5) 0.0159(5) 0.0208(5) 0.0000(4) -0.0023(4) -0.0021(4)
C11 0.0196(5) 0.0277(6) 0.0238(5) 0.0008(4) -0.0056(4) -0.0026(5)
C12 0.0182(6) 0.0388(7) 0.0310(7) -0.0002(5) -0.0062(5) -0.0086(6)
C13 0.0165(5) 0.0340(7) 0.0337(7) -0.0048(5) 0.0012(5) -0.0092(5)
C14 0.0178(5) 0.0221(5) 0.0271(6) -0.0030(4) 0.0045(4) -0.0041(4)
C15 0.0150(5) 0.0153(4) 0.0221(5) 0.0003(4) 0.0015(4) -0.0018(4)
C16 0.0157(5) 0.0147(4) 0.0197(5) 0.0008(4) 0.0029(4) 0.0005(4)
C17 0.0177(5) 0.0129(4) 0.0235(5) -0.0007(4) 0.0000(4) -0.0009(4)
C18 0.0181(5) 0.0135(4) 0.0224(5) -0.0010(4) -0.0006(4) -0.0011(4)
C19 0.0229(6) 0.0205(5) 0.0212(5) -0.0046(4) 0.0016(4) -0.0039(4)
C20 0.0263(6) 0.0234(5) 0.0186(5) -0.0029(5) -0.0009(4) -0.0037(4)
C21 0.0187(5) 0.0190(5) 0.0215(5) 0.0009(4) -0.0025(4) -0.0052(4)
C22 0.0160(5) 0.0148(4) 0.0211(5) 0.0016(4) 0.0013(4) -0.0010(4)
C23 0.0174(5) 0.0144(4) 0.0201(5) 0.0009(4) -0.0011(4) -0.0001(4)
C24 0.0236(6) 0.0276(6) 0.0209(5) 0.0023(5) 0.0024(4) 0.0006(5)
C25 0.0214(6) 0.0282(6) 0.0258(6) 0.0013(5) 0.0021(5) -0.0103(5)
C26 0.0130(4) 0.0142(4) 0.0178(4) 0.0004(3) -0.0005(4) 0.0003(3)
C27 0.0144(5) 0.0158(4) 0.0217(5) 0.0007(4) -0.0006(4) 0.0034(4)
C28 0.0160(5) 0.0152(4) 0.0212(5) 0.0024(4) -0.0024(4) 0.0013(4)
C29 0.0127(4) 0.0189(5) 0.0201(5) 0.0006(4) -0.0007(4) -0.0018(4)
C30 0.0170(5) 0.0170(5) 0.0235(5) -0.0020(4) 0.0028(4) -0.0002(4)
C31 0.0172(5) 0.0136(4) 0.0237(5) -0.0002(4) 0.0012(4) 0.0007(4)
C32 0.0312(7) 0.0188(5) 0.0406(7) 0.0033(5) 0.0011(6) 0.0099(5)

loop_
_atom_type_symbol
_atom_type_description
_atom_type_scat_dispersion_real
_atom_type_scat_dispersion_imag
_atom_type_scat_source
C C 0.0033 0.0016 'International Tables Vol C Tables 4.2.6.8 and 6.1.1.4'
H H 0.0000 0.0000 'International Tables Vol C Tables 4.2.6.8 and 6.1.1.4'
N N 0.0061 0.0033 'International Tables Vol C Tables 4.2.6.8 and 6.1.1.4'
O O 0.0106 0.0060 'International Tables Vol C Tables 4.2.6.8 and 6.1.1.4'

loop_
_geom_angle_atom_site_label_1
_geom_angle_atom_site_label_2
_geom_angle_atom_site_label_3
_geom_angle_site_symmetry_1
_geom_angle_site_symmetry_3
_geom_angle
_geom_angle_publ_flag
C9 O2 H1O2 . . 104.8(15) ?
C22 O4 C24 . . 117.27(10) ?
C21 O5 H1O5 . . 109.0(14) ?
C28 O6 C32 . . 116.76(10) ?
C29 O7 H1O7 . . 106.6(16) ?
C5 N1 C9 . . 103.00(9) ?
C5 N1 C1 . . 108.19(9) ?
C9 N1 C1 . . 114.44(9) ?
C25 N2 C8 . . 118.12(10) ?
C25 N2 C7 . . 114.33(10) ?
C8 N2 C7 . . 109.82(9) ?
N1 C1 C2 . . 114.38(9) ?
N1 C1 H1A . . 108.7 ?
C2 C1 H1A . . 108.7 ?
N1 C1 H1B . . 108.7 ?
C2 C1 H1B . . 108.7 ?
H1A C1 H1B . . 107.6 ?
C17 C2 C3 . . 115.55(10) ?
C17 C2 C1 . . 125.79(11) ?
C3 C2 C1 . . 118.11(10) ?
O1 C3 C2 . . 123.06(10) ?
O1 C3 C4 . . 122.82(10) ?
C2 C3 C4 . . 114.01(9) ?
C3 C4 C6 . . 115.70(9) ?
C3 C4 C5 . . 107.22(9) ?
C6 C4 C5 . . 117.65(9) ?
C3 C4 C8 . . 110.37(9) ?
C6 C4 C8 . . 104.12(9) ?
C5 C4 C8 . . 100.54(9) ?
N1 C5 C4 . . 103.58(9) ?
N1 C5 H5A . . 111.0 ?
C4 C5 H5A . . 111.0 ?
N1 C5 H5B . . 111.0 ?
C4 C5 H5B . . 111.0 ?
H5A C5 H5B . . 109.0 ?
C26 C6 C4 . . 115.37(9) ?
C26 C6 C7 . . 116.08(9) ?
C4 C6 C7 . . 102.67(9) ?
C26 C6 H6A . . 107.4 ?
C4 C6 H6A . . 107.4 ?
C7 C6 H6A . . 107.4 ?
N2 C7 C6 . . 106.40(9) ?
N2 C7 H7A . . 110.4 ?
C6 C7 H7A . . 110.4 ?
N2 C7 H7B . . 110.4 ?
C6 C7 H7B . . 110.4 ?
H7A C7 H7B . . 108.6 ?
N2 C8 C16 . . 114.64(9) ?
N2 C8 C4 . . 105.38(9) ?
C16 C8 C4 . . 115.57(9) ?
N2 C8 C9 . . 112.43(9) ?
C16 C8 C9 . . 104.28(9) ?
C4 C8 C9 . . 104.23(9) ?
O2 C9 N1 . . 109.40(9) ?
O2 C9 C10 . . 111.68(9) ?
N1 C9 C10 . . 114.75(9) ?
O2 C9 C8 . . 109.24(9) ?
N1 C9 C8 . . 106.22(9) ?
C10 C9 C8 . . 105.21(9) ?
C11 C10 C15 . . 120.26(11) ?
C11 C10 C9 . . 128.52(11) ?
C15 C10 C9 . . 111.22(10) ?
C10 C11 C12 . . 118.26(13) ?
C10 C11 H11A . . 120.9 ?
C12 C11 H11A . . 120.9 ?
C11 C12 C13 . . 121.34(13) ?
C11 C12 H12A . . 119.3 ?
C13 C12 H12A . . 119.3 ?
C14 C13 C12 . . 120.43(13) ?
C14 C13 H13A . . 119.8 ?
C12 C13 H13A . . 119.8 ?
C13 C14 C15 . . 118.26(13) ?
C13 C14 H14A . . 120.9 ?
C15 C14 H14A . . 120.9 ?
C10 C15 C14 . . 121.42(11) ?
C10 C15 C16 . . 110.47(10) ?
C14 C15 C16 . . 128.10(11) ?
O3 C16 C15 . . 127.50(11) ?
O3 C16 C8 . . 124.03(11) ?
C15 C16 C8 . . 108.47(9) ?
C2 C17 C18 . . 129.21(11) ?
C2 C17 H17A . . 115.4 ?
C18 C17 H17A . . 115.4 ?
C19 C18 C23 . . 118.72(11) ?
C19 C18 C17 . . 124.51(11) ?
C23 C18 C17 . . 116.77(11) ?
C20 C19 C18 . . 120.02(12) ?
C20 C19 H19A . . 120.0 ?
C18 C19 H19A . . 120.0 ?
C21 C20 C19 . . 120.93(12) ?
C21 C20 H20A . . 119.5 ?
C19 C20 H20A . . 119.5 ?
O5 C21 C20 . . 124.24(11) ?
O5 C21 C22 . . 116.47(11) ?
C20 C21 C22 . . 119.29(11) ?
O4 C22 C23 . . 125.26(11) ?
O4 C22 C21 . . 114.93(11) ?
C23 C22 C21 . . 119.82(11) ?
C22 C23 C18 . . 121.21(11) ?
C22 C23 H23A . . 119.4 ?
C18 C23 H23A . . 119.4 ?
O4 C24 H24A . . 109.5 ?
O4 C24 H24B . . 109.5 ?
H24A C24 H24B . . 109.5 ?
O4 C24 H24C . . 109.5 ?
H24A C24 H24C . . 109.5 ?
H24B C24 H24C . . 109.5 ?
N2 C25 H25A . . 109.5 ?
N2 C25 H25B . . 109.5 ?
H25A C25 H25B . . 109.5 ?
N2 C25 H25C . . 109.5 ?
H25A C25 H25C . . 109.5 ?
H25B C25 H25C . . 109.5 ?
C31 C26 C27 . . 118.73(10) ?
C31 C26 C6 . . 123.71(10) ?
C27 C26 C6 . . 117.54(10) ?
C28 C27 C26 . . 120.67(11) ?
C28 C27 H27A . . 119.7 ?
C26 C27 H27A . . 119.7 ?
O6 C28 C27 . . 124.88(11) ?
O6 C28 C29 . . 114.88(10) ?
C27 C28 C29 . . 120.23(10) ?
O7 C29 C30 . . 119.90(11) ?
O7 C29 C28 . . 120.46(10) ?
C30 C29 C28 . . 119.64(11) ?
C29 C30 C31 . . 119.95(11) ?
C29 C30 H30A . . 120.0 ?
C31 C30 H30A . . 120.0 ?
C26 C31 C30 . . 120.76(11) ?
C26 C31 H31A . . 119.6 ?
C30 C31 H31A . . 119.6 ?
O6 C32 H32A . . 109.5 ?
O6 C32 H32B . . 109.5 ?
H32A C32 H32B . . 109.5 ?
O6 C32 H32C . . 109.5 ?
H32A C32 H32C . . 109.5 ?
H32B C32 H32C . . 109.5 ?

loop_
_geom_bond_atom_site_label_1
_geom_bond_atom_site_label_2
_geom_bond_site_symmetry_2
_geom_bond_distance
_geom_bond_publ_flag
O1 C3 . 1.2216(14) ?
O2 C9 . 1.4137(13) ?
O2 H1O2 . 0.92(2) ?
O3 C16 . 1.2154(15) ?
O4 C22 . 1.3674(15) ?
O4 C24 . 1.4266(16) ?
O5 C21 . 1.3547(15) ?
O5 H1O5 . 0.89(2) ?
O6 C28 . 1.3690(14) ?
O6 C32 . 1.4235(17) ?
O7 C29 . 1.3624(14) ?
O7 H1O7 . 0.88(3) ?
N1 C5 . 1.4699(15) ?
N1 C9 . 1.4768(15) ?
N1 C1 . 1.4844(15) ?
N2 C25 . 1.4567(16) ?
N2 C8 . 1.4653(14) ?
N2 C7 . 1.4773(15) ?
C1 C2 . 1.5181(17) ?
C1 H1A . 0.9700 ?
C1 H1B . 0.9700 ?
C2 C17 . 1.3504(16) ?
C2 C3 . 1.4885(16) ?
C3 C4 . 1.5222(15) ?
C4 C6 . 1.5271(16) ?
C4 C5 . 1.5522(16) ?
C4 C8 . 1.5606(15) ?
C5 H5A . 0.9700 ?
C5 H5B . 0.9700 ?
C6 C26 . 1.5141(15) ?
C6 C7 . 1.5331(16) ?
C6 H6A . 0.9800 ?
C7 H7A . 0.9700 ?
C7 H7B . 0.9700 ?
C8 C16 . 1.5349(16) ?
C8 C9 . 1.5734(15) ?
C9 C10 . 1.5109(16) ?
C10 C11 . 1.3908(17) ?
C10 C15 . 1.3924(17) ?
C11 C12 . 1.391(2) ?
C11 H11A . 0.9300 ?
C12 C13 . 1.398(2) ?
C12 H12A . 0.9300 ?
C13 C14 . 1.381(2) ?
C13 H13A . 0.9300 ?
C14 C15 . 1.3975(17) ?
C14 H14A . 0.9300 ?
C15 C16 . 1.4717(17) ?
C17 C18 . 1.4613(16) ?
C17 H17A . 0.9300 ?
C18 C19 . 1.3987(17) ?
C18 C23 . 1.4059(17) ?
C19 C20 . 1.3982(18) ?
C19 H19A . 0.9300 ?
C20 C21 . 1.3879(18) ?
C20 H20A . 0.9300 ?
C21 C22 . 1.4072(17) ?
C22 C23 . 1.3831(16) ?
C23 H23A . 0.9300 ?
C24 H24A . 0.9600 ?
C24 H24B . 0.9600 ?
C24 H24C . 0.9600 ?
C25 H25A . 0.9600 ?
C25 H25B . 0.9600 ?
C25 H25C . 0.9600 ?
C26 C31 . 1.3909(16) ?
C26 C27 . 1.4020(15) ?
C27 C28 . 1.3822(16) ?
C27 H27A . 0.9300 ?
C28 C29 . 1.3995(17) ?
C29 C30 . 1.3854(17) ?
C30 C31 . 1.3992(16) ?
C30 H30A . 0.9300 ?
C31 H31A . 0.9300 ?
C32 H32A . 0.9600 ?
C32 H32B . 0.9600 ?
C32 H32C . 0.9600 ?

loop_
_geom_hbond_atom_site_label_D
_geom_hbond_atom_site_label_H
_geom_hbond_atom_site_label_A
_geom_hbond_site_symmetry_A
_geom_hbond_distance_DH
_geom_hbond_distance_HA
_geom_hbond_distance_DA
_geom_hbond_angle_DHA
_geom_hbond_publ_flag
O5 H1O5 O2 3_545 0.89(2) 1.77(2) 2.6554(14) 173(2) yes
O7 H1O7 O4 1_655 0.88(3) 2.13(3) 2.8720(13) 143(2) yes
O2 H1O2 N2 . 0.92(3) 1.91(2) 2.5987(13) 131(2) yes
C1 H1A O7 6_556 0.9700 2.4900 3.3771(16) 151.00 yes
C13 H13A O7 1_455 0.9300 2.5700 3.3237(17) 138.00 yes
C27 H27A O1 . 0.9300 2.5200 3.0998(15) 121.00 yes
C32 H32A O3 4_546 0.9600 2.4000 3.1819(17) 138.90 yes

loop_
_geom_torsion_atom_site_label_1
_geom_torsion_atom_site_label_2
_geom_torsion_atom_site_label_3
_geom_torsion_atom_site_label_4
_geom_torsion_site_symmetry_1
_geom_torsion_site_symmetry_2
_geom_torsion_site_symmetry_3
_geom_torsion_site_symmetry_4
_geom_torsion
_geom_torsion_publ_flag
C5 N1 C1 C2 . . . . 51.33(13) ?
C9 N1 C1 C2 . . . . -62.84(13) ?
N1 C1 C2 C17 . . . . 144.18(12) ?
N1 C1 C2 C3 . . . . -26.93(15) ?
C17 C2 C3 O1 . . . . 30.82(17) ?
C1 C2 C3 O1 . . . . -157.16(11) ?
C17 C2 C3 C4 . . . . -145.65(10) ?
C1 C2 C3 C4 . . . . 26.36(14) ?
O1 C3 C4 C6 . . . . 1.84(16) ?
C2 C3 C4 C6 . . . . 178.33(9) ?
O1 C3 C4 C5 . . . . 135.34(12) ?
C2 C3 C4 C5 . . . . -48.17(12) ?
O1 C3 C4 C8 . . . . -116.04(12) ?
C2 C3 C4 C8 . . . . 60.45(12) ?
C9 N1 C5 C4 . . . . 47.67(10) ?
C1 N1 C5 C4 . . . . -73.85(11) ?
C3 C4 C5 N1 . . . . 72.33(11) ?
C6 C4 C5 N1 . . . . -155.22(9) ?
C8 C4 C5 N1 . . . . -43.03(10) ?
C3 C4 C6 C26 . . . . 77.77(12) ?
C5 C4 C6 C26 . . . . -50.77(13) ?
C8 C4 C6 C26 . . . . -160.93(9) ?
C3 C4 C6 C7 . . . . -154.99(10) ?
C5 C4 C6 C7 . . . . 76.47(12) ?
C8 C4 C6 C7 . . . . -33.69(11) ?
C25 N2 C7 C6 . . . . 121.00(11) ?
C8 N2 C7 C6 . . . . -14.46(13) ?
C26 C6 C7 N2 . . . . 156.85(10) ?
C4 C6 C7 N2 . . . . 30.06(12) ?
C25 N2 C8 C16 . . . . -12.37(14) ?
C7 N2 C8 C16 . . . . 121.19(10) ?
C25 N2 C8 C4 . . . . -140.60(10) ?
C7 N2 C8 C4 . . . . -7.03(12) ?
C25 N2 C8 C9 . . . . 106.50(12) ?
C7 N2 C8 C9 . . . . -119.94(10) ?
C3 C4 C8 N2 . . . . 150.54(9) ?
C6 C4 C8 N2 . . . . 25.76(11) ?
C5 C4 C8 N2 . . . . -96.49(9) ?
C3 C4 C8 C16 . . . . 22.88(13) ?
C6 C4 C8 C16 . . . . -101.90(10) ?
C5 C4 C8 C16 . . . . 135.85(10) ?
C3 C4 C8 C9 . . . . -90.91(10) ?
C6 C4 C8 C9 . . . . 144.31(8) ?
C5 C4 C8 C9 . . . . 22.07(10) ?
C5 N1 C9 O2 . . . . 85.36(10) ?
C1 N1 C9 O2 . . . . -157.46(9) ?
C5 N1 C9 C10 . . . . -148.22(9) ?
C1 N1 C9 C10 . . . . -31.04(13) ?
C5 N1 C9 C8 . . . . -32.44(10) ?
C1 N1 C9 C8 . . . . 84.75(11) ?
N2 C8 C9 O2 . . . . 1.02(13) ?
C16 C8 C9 O2 . . . . 125.80(10) ?
C4 C8 C9 O2 . . . . -112.59(10) ?
N2 C8 C9 N1 . . . . 118.92(10) ?
C16 C8 C9 N1 . . . . -116.30(9) ?
C4 C8 C9 N1 . . . . 5.30(11) ?
N2 C8 C9 C10 . . . . -119.01(10) ?
C16 C8 C9 C10 . . . . 5.77(11) ?
C4 C8 C9 C10 . . . . 127.37(9) ?
O2 C9 C10 C11 . . . . 58.29(16) ?
N1 C9 C10 C11 . . . . -66.94(16) ?
C8 C9 C10 C11 . . . . 176.69(12) ?
O2 C9 C10 C15 . . . . -122.63(10) ?
N1 C9 C10 C15 . . . . 112.13(11) ?
C8 C9 C10 C15 . . . . -4.23(12) ?
C15 C10 C11 C12 . . . . -0.28(19) ?
C9 C10 C11 C12 . . . . 178.73(12) ?
C10 C11 C12 C13 . . . . -0.9(2) ?
C11 C12 C13 C14 . . . . 1.3(2) ?
C12 C13 C14 C15 . . . . -0.4(2) ?
C11 C10 C15 C14 . . . . 1.15(18) ?
C9 C10 C15 C14 . . . . -178.02(11) ?
C11 C10 C15 C16 . . . . 179.93(11) ?
C9 C10 C15 C16 . . . . 0.77(13) ?
C13 C14 C15 C10 . . . . -0.79(18) ?
C13 C14 C15 C16 . . . . -179.35(12) ?
C10 C15 C16 O3 . . . . -177.64(12) ?
C14 C15 C16 O3 . . . . 1.0(2) ?
C10 C15 C16 C8 . . . . 3.18(13) ?
C14 C15 C16 C8 . . . . -178.14(11) ?
N2 C8 C16 O3 . . . . -61.39(15) ?
C4 C8 C16 O3 . . . . 61.50(15) ?
C9 C8 C16 O3 . . . . 175.26(11) ?
N2 C8 C16 C15 . . . . 117.83(10) ?
C4 C8 C16 C15 . . . . -119.28(10) ?
C9 C8 C16 C15 . . . . -5.52(11) ?
C3 C2 C17 C18 . . . . 171.74(11) ?
C1 C2 C17 C18 . . . . 0.4(2) ?
C2 C17 C18 C19 . . . . 33.3(2) ?
C2 C17 C18 C23 . . . . -146.11(13) ?
C23 C18 C19 C20 . . . . 1.62(18) ?
C17 C18 C19 C20 . . . . -177.73(11) ?
C18 C19 C20 C21 . . . . -0.68(19) ?
C19 C20 C21 O5 . . . . -179.90(12) ?
C19 C20 C21 C22 . . . . -0.30(19) ?
C24 O4 C22 C23 . . . . -11.19(17) ?
C24 O4 C22 C21 . . . . 168.71(11) ?
O5 C21 C22 O4 . . . . 0.03(16) ?
C20 C21 C22 O4 . . . . -179.60(11) ?
O5 C21 C22 C23 . . . . 179.94(11) ?
C20 C21 C22 C23 . . . . 0.30(17) ?
O4 C22 C23 C18 . . . . -179.43(11) ?
C21 C22 C23 C18 . . . . 0.67(17) ?
C19 C18 C23 C22 . . . . -1.63(17) ?
C17 C18 C23 C22 . . . . 177.77(10) ?
C4 C6 C26 C31 . . . . 88.03(13) ?
C7 C6 C26 C31 . . . . -32.12(16) ?
C4 C6 C26 C27 . . . . -90.59(12) ?
C7 C6 C26 C27 . . . . 149.25(11) ?
C31 C26 C27 C28 . . . . 0.63(17) ?
C6 C26 C27 C28 . . . . 179.32(11) ?
C32 O6 C28 C27 . . . . 7.83(19) ?
C32 O6 C28 C29 . . . . -172.71(12) ?
C26 C27 C28 O6 . . . . -179.88(11) ?
C26 C27 C28 C29 . . . . 0.70(18) ?
O6 C28 C29 O7 . . . . -0.94(16) ?
C27 C28 C29 O7 . . . . 178.54(11) ?
O6 C28 C29 C30 . . . . 179.21(11) ?
C27 C28 C29 C30 . . . . -1.31(18) ?
O7 C29 C30 C31 . . . . -179.27(11) ?
C28 C29 C30 C31 . . . . 0.59(18) ?
C27 C26 C31 C30 . . . . -1.36(18) ?
C6 C26 C31 C30 . . . . -179.97(11) ?
C29 C30 C31 C26 . . . . 0.76(18) ?
